data_7208139
loop_
_publ_author_name
'M'hamedi, Ahmed'
'Batsanov, Andrei S.'
'Fox, Mark A.'
'Bryce, Martin R.'
'Abdullah, Khalid'
'Al-Attar, Hameed A.'
'Monkman, Andrew P.'

_publ_section_title
;
 Dinuclear iridium(iii) complexes of cyclometalated fluorenylpyridine
 ligands as phosphorescent dopants for efficient solution-processed OLEDs
;
_journal_issue 27
_journal_name_full 'Journal of Materials Chemistry'
_journal_page_first 13529
_journal_paper_doi 10.1039/c2jm31143g
_journal_volume 22
_journal_year 2012
_chemical_formula_moiety 'C124 H152 Cl2 Ir2 N4 O4,2(C6 H5 Cl),3(C5 H12)'
_chemical_formula_sum 'C151 H198 Cl4 Ir2 N4 O4'
_chemical_formula_weight 2659.33
_chemical_name_systematic
;
?
;
_space_group_crystal_system triclinic
_space_group_IT_number 2
_space_group_name_Hall '-P 1'
_space_group_name_H-M_alt 'P -1'
_symmetry_space_group_name_Hall '-P 1'
_symmetry_space_group_name_H-M 'P -1'
_atom_sites_solution_hydrogens geom
_atom_sites_solution_primary direct
_atom_sites_solution_secondary difmap
_audit_creation_date 2012-02-20
_audit_creation_method
;
Olex2 1.1-beta
(compiled 2011.11.01 svn.r2039, GUI svn.r3906)
;
_cell_angle_alpha 105.980(6)
_cell_angle_beta 101.103(6)
_cell_angle_gamma 91.648(7)
_cell_formula_units_Z 2
_cell_length_a 16.2668(8)
_cell_length_b 19.4756(9)
_cell_length_c 22.8218(11)
_cell_measurement_reflns_used 9679
_cell_measurement_temperature 120
_cell_measurement_theta_max 29.989
_cell_measurement_theta_min 2.434
_cell_volume 6794.9(6)
_computing_cell_refinement 'SAINT v7.46A (Bruker, 2008)'
_computing_data_collection 'SMART v5.625 (Bruker, 2001)'
_computing_data_reduction 'SAINT v7.46A (Bruker, 2008)'
_computing_molecular_graphics
;
O. V. Dolomanov, L. J. Bourhis, R. J. Gildea, J. A. K. Howard and H. Puschmann,
OLEX2: a complete structure solution, refinement and analysis program.
J. Appl. Cryst. (2009). 42, 339-341.
;
_computing_publication_material
;
O. V. Dolomanov, L. J. Bourhis, R. J. Gildea, J. A. K. Howard and H. Puschmann,
OLEX2: a complete structure solution, refinement and analysis program.
J. Appl. Cryst. (2009). 42, 339-341.
;
_computing_structure_refinement
;
XH, G.M. Sheldrick, Acta Cryst.
(2008). A64, 112-122
;
_computing_structure_solution 'SHELXS-97 (Sheldrick, 1990)'
_diffrn_ambient_temperature 120
_diffrn_detector 'CCD area detector'
_diffrn_detector_area_resol_mean 5.6
_diffrn_detector_type 'Bruker SMART CCD 6000 area detector'
_diffrn_measured_fraction_theta_full 1.000
_diffrn_measured_fraction_theta_max 1.000
_diffrn_measurement_device 'three-circle diffractometer'
_diffrn_measurement_device_type 'Bruker SMART CCD 6000 area detector'
_diffrn_measurement_method '\w scans'
_diffrn_radiation_monochromator graphite
_diffrn_radiation_probe x-ray
_diffrn_radiation_type MoK\a
_diffrn_radiation_wavelength 0.71073
_diffrn_radiation_xray_symbol K-L~3~
_diffrn_reflns_av_R_equivalents 0.0352
_diffrn_reflns_av_unetI/netI 0.0409
_diffrn_reflns_limit_h_max 22
_diffrn_reflns_limit_h_min -22
_diffrn_reflns_limit_k_max 27
_diffrn_reflns_limit_k_min -27
_diffrn_reflns_limit_l_max 32
_diffrn_reflns_limit_l_min -32
_diffrn_reflns_number 116210
_diffrn_reflns_theta_full 30.00
_diffrn_reflns_theta_max 30.00
_diffrn_reflns_theta_min 0.95
_diffrn_source 'sealed X-ray tube'
_diffrn_source_current 35.0
_diffrn_source_power 1.75
_diffrn_source_target Mo
_diffrn_source_voltage 50.0
_diffrn_standards_number 0
_exptl_absorpt_coefficient_mu 2.089
_exptl_absorpt_correction_T_max 0.8752
_exptl_absorpt_correction_T_min 0.4172
_exptl_absorpt_correction_type integration
_exptl_absorpt_process_details
;
SADABS-2009/1 was used for absorption correction.
R(int) was 0.0547 before and 0.0429 after correction.
The Ratio of minimum to maximum transmission is 0.4767.
The \l/2 correction factor is 0.0015.
;
_exptl_crystal_colour orange
_exptl_crystal_colour_primary orange
_exptl_crystal_density_diffrn 1.300
_exptl_crystal_density_method 'not measured'
_exptl_crystal_description plate
_exptl_crystal_F_000 2772
_exptl_crystal_size_max 0.45
_exptl_crystal_size_mid 0.16
_exptl_crystal_size_min 0.07
_refine_diff_density_max 2.678
_refine_diff_density_min -1.541
_refine_diff_density_rms 0.105
_refine_ls_extinction_method none
_refine_ls_goodness_of_fit_ref 1.029
_refine_ls_hydrogen_treatment constr
_refine_ls_matrix_type full
_refine_ls_number_parameters 1527
_refine_ls_number_reflns 39645
_refine_ls_number_restraints 49
_refine_ls_restrained_S_all 1.033
_refine_ls_R_factor_all 0.0519
_refine_ls_R_factor_gt 0.0324
_refine_ls_shift/su_max 0.004
_refine_ls_shift/su_mean 0.000
_refine_ls_structure_factor_coef Fsqd
_refine_ls_weighting_details 'calc w=1/[\s^2^(Fo^2^)+(0.0406P)^2^+6.8162P] where P=(Fo^2^+2Fc^2^)/3'
_refine_ls_weighting_scheme calc
_refine_ls_wR_factor_gt 0.0788
_refine_ls_wR_factor_ref 0.0888
_reflns_number_gt 30569
_reflns_number_total 39645
_reflns_threshold_expression I>2\s(I)
_cod_data_source_file c2jm31143g.txt
_cod_data_source_block 2e
_cod_database_code 7208139

loop_
_space_group_symop_id
_space_group_symop_operation_xyz
1 'x, y, z'
2 '-x, -y, -z'

loop_
_atom_site_label
_atom_site_type_symbol
_atom_site_fract_x
_atom_site_fract_y
_atom_site_fract_z
_atom_site_U_iso_or_equiv
_atom_site_adp_type
_atom_site_occupancy
_atom_site_symmetry_multiplicity
_atom_site_calc_flag
_atom_site_refinement_flags
_atom_site_disorder_assembly
_atom_site_disorder_group
Ir1 Ir 0.668264(6) 0.205139(5) 0.258534(4) 0.01705(3) Uani 1 1 d . . .
Ir2 Ir 0.748263(6) 0.396449(5) 0.332890(4) 0.01751(3) Uani 1 1 d . . .
Cl1 Cl 0.67172(4) 0.30025(3) 0.35824(3) 0.02081(12) Uani 1 1 d . . .
Cl2 Cl 0.76010(4) 0.29769(3) 0.23791(3) 0.02057(12) Uani 1 1 d . . .
O1 O 0.34119(13) 0.28858(13) 0.11745(11) 0.0334(5) Uani 1 1 d . . .
O2 O 1.00112(14) 0.09173(15) 0.35721(11) 0.0430(6) Uani 1 1 d . . .
O3 O 0.42666(13) 0.48229(13) 0.18723(11) 0.0348(5) Uani 1 1 d . . .
O4 O 1.07423(12) 0.33764(12) 0.49388(9) 0.0276(4) Uani 1 1 d . . .
N1 N 0.56237(14) 0.23636(12) 0.21178(10) 0.0188(4) Uani 1 1 d . . .
N2 N 0.77205(13) 0.16424(12) 0.29839(10) 0.0187(4) Uani 1 1 d . . .
N3 N 0.63934(14) 0.42524(12) 0.28782(10) 0.0191(4) Uani 1 1 d . . .
N4 N 0.85960(14) 0.37835(12) 0.38347(10) 0.0192(4) Uani 1 1 d . . .
C01 C 0.2621(2) 0.2702(2) 0.13034(18) 0.0427(9) Uani 1 1 d . . .
H01A H 0.2170 0.2886 0.1052 0.064 Uiso 1 1 d R . .
H01B H 0.2627 0.2915 0.1747 0.064 Uiso 1 1 d R . .
H01C H 0.2522 0.2180 0.1199 0.064 Uiso 1 1 d R . .
C02 C 1.0437(2) 0.1189(2) 0.42145(18) 0.0507(10) Uani 1 1 d . . .
H02A H 1.1009 0.1038 0.4265 0.076 Uiso 1 1 d R . .
H02B H 1.0129 0.1000 0.4474 0.076 Uiso 1 1 d R . .
H02C H 1.0460 0.1714 0.4343 0.076 Uiso 1 1 d R . .
C03 C 0.4328(2) 0.5224(2) 0.14445(18) 0.0456(9) Uani 1 1 d . . .
H03A H 0.4669 0.4982 0.1152 0.068 Uiso 1 1 d R . .
H03B H 0.4595 0.5706 0.1674 0.068 Uiso 1 1 d R . .
H03C H 0.3765 0.5262 0.1214 0.068 Uiso 1 1 d R . .
C04 C 1.09765(19) 0.37519(18) 0.55914(14) 0.0309(7) Uani 1 1 d . . .
H04A H 1.1041 0.4269 0.5646 0.046 Uiso 1 1 d R . .
H04B H 1.1511 0.3596 0.5771 0.046 Uiso 1 1 d R . .
H04C H 1.0539 0.3647 0.5804 0.046 Uiso 1 1 d R . .
C1 C 0.58130(16) 0.14860(14) 0.28052(12) 0.0198(5) Uani 1 1 d . . .
C2 C 0.59255(17) 0.09970(14) 0.31618(13) 0.0218(5) Uani 1 1 d . . .
H2 H 0.6472 0.0862 0.3292 0.026 Uiso 1 1 d R . .
C3 C 0.52409(17) 0.07102(15) 0.33241(13) 0.0221(5) Uani 1 1 d . . .
C4 C 0.51921(18) 0.01926(15) 0.36815(13) 0.0241(5) Uani 1 1 d . . .
C5 C 0.5822(2) -0.01533(16) 0.39598(15) 0.0294(6) Uani 1 1 d . . .
H5 H 0.6391 -0.0067 0.3937 0.035 Uiso 1 1 d R . .
C6 C 0.5606(2) -0.06254(18) 0.42741(16) 0.0341(7) Uani 1 1 d . . .
H6 H 0.6029 -0.0863 0.4470 0.041 Uiso 1 1 d R . .
C7 C 0.4769(2) -0.07517(18) 0.43043(16) 0.0346(7) Uani 1 1 d . . .
H7 H 0.4628 -0.1076 0.4521 0.042 Uiso 1 1 d R . .
C8 C 0.4139(2) -0.04130(17) 0.40209(15) 0.0313(6) Uani 1 1 d . . .
H8 H 0.3570 -0.0507 0.4041 0.038 Uiso 1 1 d R . .
C9 C 0.43470(18) 0.00658(15) 0.37096(13) 0.0256(6) Uani 1 1 d . . .
C10 C 0.37813(18) 0.04995(16) 0.33638(14) 0.0254(6) Uani 1 1 d . . .
C11 C 0.44220(17) 0.08979(14) 0.31428(12) 0.0215(5) Uani 1 1 d . . .
C12 C 0.42904(16) 0.13774(14) 0.27983(12) 0.0207(5) Uani 1 1 d . . .
H12 H 0.3742 0.1518 0.2683 0.025 Uiso 1 1 d R . .
C13 C 0.49791(16) 0.16627(14) 0.26236(12) 0.0198(5) Uani 1 1 d . . .
C14 C 0.48821(16) 0.21306(14) 0.22193(12) 0.0194(5) Uani 1 1 d . . .
C15 C 0.41174(17) 0.23011(15) 0.19185(13) 0.0226(5) Uani 1 1 d . . .
H15 H 0.3604 0.2153 0.2006 0.027 Uiso 1 1 d R . .
C16 C 0.41142(18) 0.26909(16) 0.14929(13) 0.0247(6) Uani 1 1 d . . .
C17 C 0.48785(17) 0.28980(15) 0.13712(13) 0.0236(5) Uani 1 1 d . . .
H17 H 0.4891 0.3146 0.1068 0.028 Uiso 1 1 d R . .
C18 C 0.56081(17) 0.27342(15) 0.16931(12) 0.0225(5) Uani 1 1 d . . .
H18 H 0.6128 0.2883 0.1615 0.027 Uiso 1 1 d R . .
C19 C 0.32930(19) 0.10112(17) 0.37900(14) 0.0291(6) Uani 1 1 d . . .
H19A H 0.2946 0.1282 0.3541 0.035 Uiso 1 1 d R . .
H19B H 0.2903 0.0717 0.3926 0.035 Uiso 1 1 d R . .
C20 C 0.38162(19) 0.15418(16) 0.43674(15) 0.0294(6) Uani 1 1 d . . .
H20A H 0.4197 0.1850 0.4238 0.035 Uiso 1 1 d R . .
H20B H 0.4168 0.1278 0.4622 0.035 Uiso 1 1 d R . .
C21 C 0.3275(2) 0.20107(19) 0.47649(17) 0.0375(7) Uani 1 1 d . . .
H21A H 0.2980 0.2316 0.4525 0.045 Uiso 1 1 d R . .
H21B H 0.2842 0.1697 0.4840 0.045 Uiso 1 1 d R . .
C22 C 0.3751(2) 0.24861(18) 0.53830(17) 0.0391(8) Uani 1 1 d . . .
H22A H 0.4212 0.2776 0.5311 0.047 Uiso 1 1 d R . .
H22B H 0.4010 0.2180 0.5637 0.047 Uiso 1 1 d R . .
C23 C 0.3207(3) 0.2990(2) 0.5747(2) 0.0515(10) Uani 1 1 d . . .
H23A H 0.2953 0.3299 0.5494 0.062 Uiso 1 1 d R . .
H23B H 0.2742 0.2700 0.5814 0.062 Uiso 1 1 d R . .
C24 C 0.3674(3) 0.3457(3) 0.6375(2) 0.0686(14) Uani 1 1 d . . .
H24A H 0.4150 0.3734 0.6318 0.103 Uiso 1 1 d R . .
H24B H 0.3881 0.3160 0.6646 0.103 Uiso 1 1 d R . .
H24C H 0.3293 0.3787 0.6568 0.103 Uiso 1 1 d R . .
C25 C 0.3138(2) 0.00128(17) 0.28017(15) 0.0325(7) Uani 1 1 d . . .
H25A H 0.2694 -0.0186 0.2966 0.039 Uiso 1 1 d R . .
H25B H 0.2867 0.0318 0.2551 0.039 Uiso 1 1 d R . .
C26 C 0.3461(2) -0.05934(19) 0.23768(17) 0.0402(8) Uani 1 1 d . . .
H26A H 0.3616 -0.0961 0.2595 0.048 Uiso 1 1 d R . .
H26B H 0.3976 -0.0418 0.2273 0.048 Uiso 1 1 d R . .
C27 C 0.2820(3) -0.0937(2) 0.17794(18) 0.0470(9) Uani 1 1 d . . .
H27A H 0.2725 -0.0586 0.1536 0.056 Uiso 1 1 d R . .
H27B H 0.2280 -0.1047 0.1887 0.056 Uiso 1 1 d R . .
C28 C 0.3085(3) -0.1622(2) 0.1364(2) 0.0602(12) Uani 1 1 d . B .
H28A H 0.2688 -0.1755 0.0955 0.072 Uiso 1 1 d R . .
H28B H 0.3651 -0.1522 0.1291 0.072 Uiso 1 1 d R . .
C29 C 0.3075(4) -0.2257(3) 0.1622(3) 0.0838(18) Uani 1 1 d . . .
H29A H 0.3274 -0.2667 0.1336 0.101 Uiso 0.60 1 calc PR A 1
H29B H 0.3478 -0.2138 0.2028 0.101 Uiso 0.60 1 calc PR A 1
H29C H 0.3451 -0.2104 0.2040 0.101 Uiso 0.40 1 calc PR A 2
H29D H 0.2499 -0.2321 0.1693 0.101 Uiso 0.40 1 calc PR A 2
C30A C 0.2269(7) -0.2476(6) 0.1711(5) 0.099(3) Uiso 0.60 1 d P B 1
H30A H 0.2089 -0.2113 0.2042 0.149 Uiso 0.60 1 d PR B 1
H30B H 0.2287 -0.2933 0.1813 0.149 Uiso 0.60 1 d PR B 1
H30C H 0.1869 -0.2538 0.1315 0.149 Uiso 0.60 1 d PR B 1
C30B C 0.3293(10) -0.2982(8) 0.1316(7) 0.090(4) Uiso 0.40 1 d P B 2
H30D H 0.2865 -0.3174 0.0933 0.135 Uiso 0.40 1 d PR B 2
H30E H 0.3290 -0.3297 0.1585 0.135 Uiso 0.40 1 d PR B 2
H30F H 0.3847 -0.2956 0.1212 0.135 Uiso 0.40 1 d PR B 2
C31 C 0.68649(16) 0.13165(14) 0.18280(12) 0.0196(5) Uani 1 1 d . . .
C32 C 0.63827(17) 0.11320(15) 0.12243(13) 0.0221(5) Uani 1 1 d . . .
H32 H 0.5851 0.1316 0.1143 0.027 Uiso 1 1 d R . .
C33 C 0.66714(18) 0.06752(15) 0.07383(13) 0.0241(6) Uani 1 1 d . . .
C34 C 0.6295(2) 0.04193(16) 0.00695(13) 0.0274(6) Uani 1 1 d . . .
C35 C 0.5535(2) 0.05527(17) -0.02591(14) 0.0319(7) Uani 1 1 d . . .
H35 H 0.5170 0.0858 -0.0052 0.038 Uiso 1 1 d R . .
C36 C 0.5322(2) 0.02238(19) -0.09002(15) 0.0396(8) Uani 1 1 d . . .
H36 H 0.4802 0.0303 -0.1135 0.048 Uiso 1 1 d R . .
C37 C 0.5857(3) -0.02211(19) -0.11996(15) 0.0427(9) Uani 1 1 d . . .
H37 H 0.5705 -0.0440 -0.1637 0.051 Uiso 1 1 d R . .
C38 C 0.6619(3) -0.03478(19) -0.08690(15) 0.0401(8) Uani 1 1 d . . .
H38 H 0.6982 -0.0651 -0.1080 0.048 Uiso 1 1 d R . .
C39 C 0.6846(2) -0.00284(17) -0.02301(14) 0.0314(7) Uani 1 1 d . . .
C40 C 0.7621(2) -0.01000(17) 0.02305(14) 0.0304(6) Uani 1 1 d . . .
C41 C 0.74450(19) 0.03797(15) 0.08405(13) 0.0250(6) Uani 1 1 d . . .
C42 C 0.79299(18) 0.05404(15) 0.14312(13) 0.0239(6) Uani 1 1 d . . .
H42 H 0.8452 0.0340 0.1507 0.029 Uiso 1 1 d R . .
C43 C 0.76452(17) 0.10053(15) 0.19242(12) 0.0213(5) Uani 1 1 d . . .
C44 C 0.81108(17) 0.11901(15) 0.25703(13) 0.0215(5) Uani 1 1 d . . .
C45 C 0.88701(18) 0.09416(17) 0.27799(14) 0.0278(6) Uani 1 1 d . . .
H45 H 0.9136 0.0628 0.2489 0.033 Uiso 1 1 d R . .
C46 C 0.92427(18) 0.11511(17) 0.34123(15) 0.0292(6) Uani 1 1 d . . .
C47 C 0.88159(18) 0.15745(16) 0.38289(14) 0.0268(6) Uani 1 1 d . . .
H47 H 0.9033 0.1702 0.4265 0.032 Uiso 1 1 d R . .
C48 C 0.80638(17) 0.18072(15) 0.35952(13) 0.0234(5) Uani 1 1 d . . .
H48 H 0.7771 0.2099 0.3879 0.028 Uiso 1 1 d R . .
C49 C 0.7695(2) -0.08802(17) 0.02530(15) 0.0347(7) Uani 1 1 d . . .
H49A H 0.7859 -0.1156 -0.0135 0.042 Uiso 1 1 d R . .
H49B H 0.8158 -0.0882 0.0605 0.042 Uiso 1 1 d R . .
C50 C 0.6913(2) -0.12731(18) 0.03197(16) 0.0372(7) Uani 1 1 d . . .
H50A H 0.6473 -0.1349 -0.0063 0.045 Uiso 1 1 d R . .
H50B H 0.6695 -0.0972 0.0673 0.045 Uiso 1 1 d R . .
C51 C 0.7092(2) -0.19978(19) 0.04315(17) 0.0411(8) Uani 1 1 d . . .
H51A H 0.7357 -0.2281 0.0097 0.049 Uiso 1 1 d R . .
H51B H 0.7497 -0.1918 0.0833 0.049 Uiso 1 1 d R . .
C52 C 0.6314(3) -0.2430(2) 0.0448(2) 0.0492(9) Uani 1 1 d . . .
H52A H 0.5910 -0.2512 0.0045 0.059 Uiso 1 1 d R . .
H52B H 0.6047 -0.2144 0.0780 0.059 Uiso 1 1 d R . .
C53 C 0.6484(3) -0.3155(2) 0.0563(2) 0.0615(12) Uani 1 1 d . . .
H53A H 0.5964 -0.3371 0.0631 0.074 Uiso 1 1 d R . .
H53B H 0.6921 -0.3078 0.0948 0.074 Uiso 1 1 d R . .
C54 C 0.6767(4) -0.3682(2) 0.0032(3) 0.0793(17) Uani 1 1 d . . .
H54A H 0.6354 -0.3738 -0.0357 0.119 Uiso 1 1 d R . .
H54B H 0.6820 -0.4149 0.0112 0.119 Uiso 1 1 d R . .
H54C H 0.7314 -0.3495 -0.0008 0.119 Uiso 1 1 d R . .
C55 C 0.8451(2) 0.01624(18) 0.00953(15) 0.0347(7) Uani 1 1 d . . .
H55A H 0.8916 0.0145 0.0440 0.042 Uiso 1 1 d R . .
H55B H 0.8549 -0.0181 -0.0289 0.042 Uiso 1 1 d R . .
C56 C 0.8499(2) 0.09085(19) 0.00169(16) 0.0367(7) Uani 1 1 d . . .
H56A H 0.8309 0.1248 0.0365 0.044 Uiso 1 1 d R . .
H56B H 0.8114 0.0909 -0.0376 0.044 Uiso 1 1 d R . .
C57 C 0.9390(2) 0.1159(2) -0.00007(19) 0.0426(8) Uani 1 1 d . . .
H57A H 0.9758 0.1203 0.0410 0.051 Uiso 1 1 d R . .
H57B H 0.9600 0.0787 -0.0316 0.051 Uiso 1 1 d R . .
C58 C 0.9479(2) 0.1864(2) -0.0147(2) 0.0483(9) Uani 1 1 d . . .
H58A H 0.9214 0.2228 0.0136 0.058 Uiso 1 1 d R . .
H58B H 0.9173 0.1807 -0.0579 0.058 Uiso 1 1 d R . .
C59 C 1.0389(3) 0.2126(3) -0.0086(3) 0.0735(15) Uani 1 1 d . . .
H59A H 1.0656 0.1755 -0.0361 0.088 Uiso 1 1 d R . .
H59B H 1.0690 0.2191 0.0348 0.088 Uiso 1 1 d R . .
C60 C 1.0494(4) 0.2820(3) -0.0253(4) 0.099(2) Uani 1 1 d . . .
H60A H 1.0256 0.2751 -0.0698 0.148 Uiso 1 1 d R . .
H60B H 1.1095 0.2980 -0.0165 0.148 Uiso 1 1 d R . .
H60C H 1.0202 0.3189 -0.0003 0.148 Uiso 1 1 d R . .
C61 C 0.79630(17) 0.47038(14) 0.30037(12) 0.0199(5) Uani 1 1 d . . .
C62 C 0.88056(17) 0.49627(15) 0.31036(12) 0.0220(5) Uani 1 1 d . . .
H62 H 0.9230 0.4789 0.3361 0.026 Uiso 1 1 d R . .
C63 C 0.90235(17) 0.54786(15) 0.28296(13) 0.0226(5) Uani 1 1 d . . .
C64 C 0.98432(18) 0.58550(16) 0.28851(14) 0.0261(6) Uani 1 1 d . . .
C65 C 1.06318(19) 0.58132(18) 0.32313(16) 0.0322(7) Uani 1 1 d . . .
H65 H 1.0708 0.5489 0.3478 0.039 Uiso 1 1 d R . .
C66 C 1.1309(2) 0.6254(2) 0.32092(18) 0.0398(8) Uani 1 1 d . . .
H66 H 1.1850 0.6236 0.3449 0.048 Uiso 1 1 d R . .
C67 C 1.1201(2) 0.6717(2) 0.2843(2) 0.0467(9) Uani 1 1 d . . .
H67 H 1.1670 0.7012 0.2831 0.056 Uiso 1 1 d R . .
C68 C 1.0416(2) 0.6760(2) 0.24962(19) 0.0418(8) Uani 1 1 d . . .
H68 H 1.0347 0.7075 0.2242 0.050 Uiso 1 1 d R . .
C69 C 0.9734(2) 0.63305(17) 0.25216(16) 0.0315(7) Uani 1 1 d . . .
C70 C 0.88088(19) 0.63148(17) 0.22150(15) 0.0289(6) Uani 1 1 d . . .
C71 C 0.84195(18) 0.57446(15) 0.24417(13) 0.0241(6) Uani 1 1 d . . .
C72 C 0.75859(18) 0.54882(15) 0.23258(13) 0.0241(6) Uani 1 1 d . . .
H72 H 0.7170 0.5664 0.2064 0.029 Uiso 1 1 d R . .
C73 C 0.73596(16) 0.49712(15) 0.26016(12) 0.0211(5) Uani 1 1 d . . .
C74 C 0.64866(16) 0.47069(14) 0.25326(12) 0.0199(5) Uani 1 1 d . . .
C75 C 0.57881(18) 0.49123(16) 0.21791(13) 0.0246(6) Uani 1 1 d . . .
H75 H 0.5863 0.5213 0.1925 0.029 Uiso 1 1 d R . .
C76 C 0.49837(17) 0.46790(16) 0.22034(13) 0.0255(6) Uani 1 1 d . . .
C77 C 0.48960(17) 0.42584(16) 0.25982(14) 0.0257(6) Uani 1 1 d . . .
H77 H 0.4355 0.4118 0.2648 0.031 Uiso 1 1 d R . .
C78 C 0.56064(17) 0.40507(15) 0.29150(13) 0.0231(5) Uani 1 1 d . . .
H78 H 0.5541 0.3750 0.3170 0.028 Uiso 1 1 d R . .
C79 C 0.8460(2) 0.70479(17) 0.24505(16) 0.0344(7) Uani 1 1 d . . .
H79A H 0.8707 0.7392 0.2270 0.041 Uiso 1 1 d R . .
H79B H 0.7845 0.6993 0.2287 0.041 Uiso 1 1 d R . .
C80 C 0.8627(2) 0.73737(18) 0.31535(17) 0.0386(8) Uani 1 1 d . . .
H80A H 0.9242 0.7448 0.3319 0.046 Uiso 1 1 d R . .
H80B H 0.8392 0.7028 0.3338 0.046 Uiso 1 1 d R . .
C81 C 0.8242(2) 0.80821(19) 0.33580(18) 0.0411(8) Uani 1 1 d . . .
H81A H 0.8391 0.8396 0.3112 0.049 Uiso 1 1 d R . .
H81B H 0.7622 0.7991 0.3260 0.049 Uiso 1 1 d R . .
C82 C 0.8518(3) 0.8472(2) 0.4045(2) 0.0495(10) Uani 1 1 d . . .
H82A H 0.9135 0.8582 0.4137 0.059 Uiso 1 1 d R . .
H82B H 0.8397 0.8147 0.4290 0.059 Uiso 1 1 d R . .
C83 C 0.8116(3) 0.9177(2) 0.4269(2) 0.0527(10) Uani 1 1 d . . .
H83A H 0.7497 0.9078 0.4149 0.063 Uiso 1 1 d R . .
H83B H 0.8273 0.9352 0.4729 0.063 Uiso 1 1 d R . .
C84 C 0.8371(4) 0.9749(3) 0.4002(3) 0.094(2) Uani 1 1 d . . .
H84A H 0.8204 0.9584 0.3545 0.142 Uiso 1 1 d R . .
H84B H 0.8983 0.9856 0.4125 0.142 Uiso 1 1 d R . .
H84C H 0.8096 1.0183 0.4160 0.142 Uiso 1 1 d R . .
C85 C 0.8662(2) 0.61010(18) 0.14986(16) 0.0349(7) Uani 1 1 d . . .
H85A H 0.8051 0.6086 0.1331 0.042 Uiso 1 1 d R . .
H85B H 0.8944 0.6482 0.1377 0.042 Uiso 1 1 d R . .
C86 C 0.8965(2) 0.53898(19) 0.11898(16) 0.0369(7) Uani 1 1 d . . .
H86A H 0.9585 0.5414 0.1319 0.044 Uiso 1 1 d R . .
H86B H 0.8721 0.5007 0.1330 0.044 Uiso 1 1 d R . .
C87 C 0.8725(3) 0.5199(2) 0.04856(17) 0.0466(9) Uani 1 1 d . . .
H87A H 0.8993 0.5574 0.0349 0.056 Uiso 1 1 d R . .
H87B H 0.8108 0.5208 0.0363 0.056 Uiso 1 1 d R . .
C88 C 0.8974(3) 0.4479(2) 0.01426(19) 0.0530(10) Uani 1 1 d . D .
H88A H 0.9587 0.4458 0.0280 0.064 Uiso 1 1 d R . .
H88B H 0.8680 0.4100 0.0259 0.064 Uiso 1 1 d R . .
C89 C 0.8757(4) 0.4312(3) -0.0558(2) 0.0747(15) Uani 1 1 d . . .
H89A H 0.9093 0.4661 -0.0680 0.090 Uiso 0.67 1 calc PR C 1
H89B H 0.8933 0.3830 -0.0739 0.090 Uiso 0.67 1 calc PR C 1
H89C H 0.8150 0.4369 -0.0670 0.090 Uiso 0.33 1 calc PR C 2
H89D H 0.9055 0.4699 -0.0661 0.090 Uiso 0.33 1 calc PR C 2
C90A C 0.7903(5) 0.4325(5) -0.0827(4) 0.081(2) Uiso 0.67 1 d P D 1
H90A H 0.7558 0.4067 -0.0634 0.122 Uiso 0.67 1 d PR D 1
H90B H 0.7795 0.4094 -0.1277 0.122 Uiso 0.67 1 d PR D 1
H90C H 0.7761 0.4823 -0.0748 0.122 Uiso 0.67 1 d PR D 1
C90B C 0.8893(9) 0.3686(8) -0.0960(7) 0.060(3) Uiso 0.33 1 d P D 2
H90D H 0.9452 0.3725 -0.1056 0.090 Uiso 0.33 1 d PR D 2
H90E H 0.8465 0.3565 -0.1348 0.090 Uiso 0.33 1 d PR D 2
H90F H 0.8864 0.3310 -0.0753 0.090 Uiso 0.33 1 d PR D 2
C91 C 0.74498(16) 0.46357(15) 0.41565(12) 0.0198(5) Uani 1 1 d . . .
C92 C 0.67842(17) 0.50317(15) 0.43139(13) 0.0231(5) Uani 1 1 d . . .
H92 H 0.6311 0.5038 0.3998 0.028 Uiso 1 1 d R . .
C93 C 0.68088(16) 0.54135(15) 0.49263(13) 0.0217(5) Uani 1 1 d . . .
C94 C 0.61733(17) 0.58321(15) 0.51995(13) 0.0227(5) Uani 1 1 d . . .
C95 C 0.53630(19) 0.59165(17) 0.49188(15) 0.0302(6) Uani 1 1 d . . .
H95 H 0.5155 0.5697 0.4486 0.036 Uiso 1 1 d R . .
C96 C 0.48655(19) 0.63346(19) 0.52826(16) 0.0345(7) Uani 1 1 d . . .
H96 H 0.4309 0.6401 0.5097 0.041 Uiso 1 1 d R . .
C97 C 0.51745(19) 0.66540(17) 0.59142(16) 0.0323(7) Uani 1 1 d . . .
H97 H 0.4834 0.6948 0.6157 0.039 Uiso 1 1 d R . .
C98 C 0.59792(18) 0.65485(16) 0.61968(14) 0.0272(6) Uani 1 1 d . . .
H98 H 0.6183 0.6754 0.6632 0.033 Uiso 1 1 d R . .
C99 C 0.64850(17) 0.61402(15) 0.58341(13) 0.0227(5) Uani 1 1 d . . .
C100 C 0.73675(16) 0.59187(15) 0.60287(13) 0.0222(5) Uani 1 1 d . . .
C101 C 0.75036(17) 0.54394(15) 0.54058(13) 0.0219(5) Uani 1 1 d . . .
C102 C 0.81757(17) 0.50490(15) 0.52655(13) 0.0218(5) Uani 1 1 d . . .
H102 H 0.8654 0.5061 0.5583 0.026 Uiso 1 1 d R . .
C103 C 0.81416(16) 0.46348(14) 0.46458(12) 0.0198(5) Uani 1 1 d . . .
C104 C 0.87819(16) 0.41556(14) 0.44539(12) 0.0197(5) Uani 1 1 d . . .
C105 C 0.95061(16) 0.40523(15) 0.48462(13) 0.0213(5) Uani 1 1 d . . .
H105 H 0.9634 0.4321 0.5273 0.026 Uiso 1 1 d R . .
C106 C 1.00420(17) 0.35513(15) 0.46074(13) 0.0223(5) Uani 1 1 d . . .
C107 C 0.98490(17) 0.31852(15) 0.39736(13) 0.0234(5) Uani 1 1 d . . .
H107 H 1.0209 0.2850 0.3795 0.028 Uiso 1 1 d R . .
C108 C 0.91324(17) 0.33177(15) 0.36104(13) 0.0226(5) Uani 1 1 d . . .
H108 H 0.9007 0.3067 0.3179 0.027 Uiso 1 1 d R . .
C109 C 0.73761(18) 0.55005(16) 0.65137(13) 0.0254(6) Uani 1 1 d . . .
H10A H 0.7962 0.5398 0.6656 0.030 Uiso 1 1 d R . .
H10B H 0.7190 0.5808 0.6880 0.030 Uiso 1 1 d R . .
C110 C 0.6820(2) 0.47964(17) 0.62734(15) 0.0314(6) Uani 1 1 d . . .
H11A H 0.6262 0.4883 0.6056 0.038 Uiso 1 1 d R . .
H11B H 0.7072 0.4453 0.5964 0.038 Uiso 1 1 d R . .
C111 C 0.6698(2) 0.44573(17) 0.67788(15) 0.0330(7) Uani 1 1 d . . .
H11C H 0.7248 0.4480 0.7063 0.040 Uiso 1 1 d R . .
H11D H 0.6319 0.4737 0.7025 0.040 Uiso 1 1 d R . .
C112 C 0.6333(2) 0.36795(18) 0.65151(16) 0.0349(7) Uani 1 1 d . . .
H11E H 0.5777 0.3664 0.6240 0.042 Uiso 1 1 d R . .
H11F H 0.6703 0.3409 0.6254 0.042 Uiso 1 1 d R . .
C113 C 0.6229(3) 0.3308(2) 0.69973(19) 0.0536(11) Uani 1 1 d . . .
H11G H 0.5784 0.3523 0.7212 0.064 Uiso 1 1 d R . .
H11H H 0.6760 0.3386 0.7313 0.064 Uiso 1 1 d R . .
C114 C 0.5977(4) 0.2512(3) 0.6714(2) 0.0766(16) Uani 1 1 d . . .
H11I H 0.5428 0.2431 0.6426 0.115 Uiso 1 1 d R . .
H11J H 0.5948 0.2289 0.7047 0.115 Uiso 1 1 d R . .
H11K H 0.6403 0.2298 0.6486 0.115 Uiso 1 1 d R . .
C115 C 0.80435(18) 0.65642(16) 0.62661(13) 0.0254(6) Uani 1 1 d . . .
H11L H 0.8602 0.6379 0.6348 0.031 Uiso 1 1 d R . .
H11M H 0.8035 0.6792 0.5927 0.031 Uiso 1 1 d R . .
C116 C 0.7955(2) 0.71435(17) 0.68549(15) 0.0334(7) Uani 1 1 d . . .
H11N H 0.7389 0.7318 0.6783 0.040 Uiso 1 1 d R . .
H11O H 0.7996 0.6926 0.7202 0.040 Uiso 1 1 d R . .
C117 C 0.8603(2) 0.77798(17) 0.70447(15) 0.0321(7) Uani 1 1 d . . .
H11P H 0.8553 0.8007 0.6702 0.039 Uiso 1 1 d R . .
H11Q H 0.9170 0.7606 0.7109 0.039 Uiso 1 1 d R . .
C118 C 0.8511(2) 0.83421(18) 0.76370(15) 0.0327(7) Uani 1 1 d . . .
H11R H 0.8586 0.8119 0.7982 0.039 Uiso 1 1 d R . .
H11S H 0.7933 0.8496 0.7579 0.039 Uiso 1 1 d R . .
C119 C 0.9133(3) 0.9000(2) 0.78240(18) 0.0505(10) Uani 1 1 d . . .
H11T H 0.9036 0.9242 0.7491 0.061 Uiso 1 1 d R . .
H11U H 0.9711 0.8846 0.7860 0.061 Uiso 1 1 d R . .
C120 C 0.9068(3) 0.9528(2) 0.84398(19) 0.0565(11) Uani 1 1 d . . .
H12A H 0.8499 0.9686 0.8407 0.085 Uiso 1 1 d R . .
H12B H 0.9477 0.9943 0.8534 0.085 Uiso 1 1 d R . .
H12C H 0.9184 0.9297 0.8775 0.085 Uiso 1 1 d R . .
Cl3 Cl 0.93502(9) 0.20618(13) 0.56210(7) 0.1190(8) Uani 1 1 d . . .
C121 C 0.8303(3) 0.2137(3) 0.53470(19) 0.0584(12) Uani 1 1 d . . .
C122 C 0.7719(4) 0.1515(3) 0.5199(2) 0.0799(17) Uani 1 1 d . . .
H122 H 0.7888 0.1073 0.5260 0.096 Uiso 1 1 d R . .
C123 C 0.6873(3) 0.1616(3) 0.4948(2) 0.0625(13) Uani 1 1 d . . .
H123 H 0.6449 0.1230 0.4835 0.075 Uiso 1 1 d R . .
C124 C 0.6671(3) 0.2261(3) 0.4874(2) 0.0600(12) Uani 1 1 d . . .
H124 H 0.6102 0.2322 0.4715 0.072 Uiso 1 1 d R . .
C125 C 0.7243(3) 0.2814(3) 0.5023(2) 0.0629(12) Uani 1 1 d . . .
H125 H 0.7088 0.3260 0.4962 0.076 Uiso 1 1 d R . .
C126 C 0.8050(3) 0.2743(3) 0.52522(19) 0.0567(11) Uani 1 1 d . . .
H126 H 0.8453 0.3143 0.5356 0.068 Uiso 1 1 d R . .
Cl4A Cl 0.57036(14) 0.43958(12) 0.00431(12) 0.0897(6) Uani 0.75 1 d P E 1
C127 C 0.6288(4) 0.3757(4) 0.0308(3) 0.0445(15) Uiso 0.75 1 d P E 1
C128 C 0.6058(4) 0.3050(5) 0.0019(3) 0.0628(17) Uani 0.75 1 d P E 1
H128 H 0.5595 0.2899 -0.0325 0.075 Uiso 0.75 1 d PR E 1
C129 C 0.6531(7) 0.2546(4) 0.0246(3) 0.0572(19) Uani 0.75 1 d P E 1
H129 H 0.6385 0.2048 0.0056 0.069 Uiso 0.75 1 d PR E 1
C130 C 0.7181(5) 0.2777(6) 0.0727(4) 0.056(2) Uani 0.75 1 d P E 1
H130 H 0.7496 0.2433 0.0876 0.067 Uiso 0.75 1 d PR E 1
C131 C 0.7405(4) 0.3494(4) 0.1015(3) 0.0558(15) Uani 0.75 1 d P E 1
H131 H 0.7868 0.3644 0.1358 0.067 Uiso 0.75 1 d PR E 1
C132 C 0.6956(4) 0.3989(4) 0.0801(3) 0.0485(13) Uani 0.75 1 d P E 1
H132 H 0.7107 0.4487 0.0993 0.058 Uiso 0.75 1 d PR E 1
Cl4B Cl 0.6215(4) 0.4759(3) 0.0556(3) 0.0742(15) Uani 0.25 1 d P F 2
C227 C 0.6430(11) 0.3894(7) 0.0492(9) 0.039(4) Uiso 0.25 1 d PG F 2
C228 C 0.5953(10) 0.3368(12) -0.0011(8) 0.089(11) Uiso 0.25 1 d PG F 2
H228 H 0.5511 0.3497 -0.0289 0.107 Uiso 0.25 1 d PR F 2
C229 C 0.6122(12) 0.2655(10) -0.0109(9) 0.095(10) Uiso 0.25 1 d PR F 2
H229 H 0.5796 0.2296 -0.0453 0.114 Uiso 0.25 1 d PR F 2
C230 C 0.6768(14) 0.2466(7) 0.0297(12) 0.080(13) Uiso 0.25 1 d PR F 2
H230 H 0.6884 0.1979 0.0230 0.096 Uiso 0.25 1 d PR F 2
C231 C 0.7246(11) 0.2991(10) 0.0800(10) 0.047(7) Uiso 0.25 1 d PR F 2
H231 H 0.7687 0.2862 0.1078 0.057 Uiso 0.25 1 d PR F 2
C232 C 0.7076(9) 0.3705(8) 0.0898(7) 0.041(4) Uiso 0.25 1 d PR F 2
H232 H 0.7402 0.4064 0.1242 0.050 Uiso 0.25 1 d PR F 2
C133 C 0.9423(4) 0.2411(5) 0.1677(3) 0.124(3) Uani 1 1 d D G .
H13A H 0.9067 0.2348 0.1264 0.186 Uiso 1 1 d R . .
H13B H 0.9106 0.2227 0.1934 0.186 Uiso 1 1 d R . .
H13C H 0.9922 0.2148 0.1634 0.186 Uiso 1 1 d R . .
C134 C 0.9685(4) 0.3180(5) 0.1985(4) 0.107(2) Uani 1 1 d D . .
H13D H 0.9951 0.3229 0.2425 0.129 Uiso 1 1 d R G .
H13E H 0.9191 0.3465 0.1981 0.129 Uiso 1 1 d R . .
C135 C 1.0327(4) 0.3414(3) 0.1693(3) 0.0496(14) Uani 0.67 1 d PD G 1
H13F H 1.0838 0.3151 0.1724 0.060 Uiso 0.67 1 d PR G 1
H13G H 1.0075 0.3331 0.1246 0.060 Uiso 0.67 1 d PR G 1
C136 C 1.0579(5) 0.4190(4) 0.1976(4) 0.073(2) Uani 0.67 1 d PD G 1
H13H H 1.0795 0.4269 0.2427 0.088 Uiso 0.67 1 d PR G 1
H13I H 1.0067 0.4449 0.1926 0.088 Uiso 0.67 1 d PR G 1
C235 C 1.0040(9) 0.3847(8) 0.1842(8) 0.068(4) Uiso 0.33 1 d PD G 2
H23J H 0.9675 0.3910 0.1464 0.082 Uiso 0.33 1 d PR G 2
H23K H 1.0019 0.4274 0.2193 0.082 Uiso 0.33 1 d PR G 2
C236 C 1.0919(8) 0.3801(7) 0.1744(7) 0.062(4) Uiso 0.33 1 d PD G 2
H23L H 1.1268 0.3669 0.2096 0.074 Uiso 0.33 1 d PR G 2
H23M H 1.0921 0.3413 0.1359 0.074 Uiso 0.33 1 d PR G 2
C137 C 1.1299(4) 0.4464(3) 0.1695(3) 0.102(2) Uani 1 1 d D . .
H13N H 1.1153 0.4310 0.1238 0.153 Uiso 1 1 d R G 1
H13O H 1.1833 0.4282 0.1838 0.153 Uiso 1 1 d R G 1
H13P H 1.1354 0.4989 0.1844 0.153 Uiso 1 1 d R G 1
C138 C 1.1328(5) -0.0470(4) 0.3650(4) 0.076(2) Uiso 0.75 1 d PD H 1
H13T H 1.1474 -0.0064 0.3503 0.114 Uiso 0.75 1 d PR H 1
H13U H 1.1723 -0.0452 0.4038 0.114 Uiso 0.75 1 d PR H 1
H13V H 1.0755 -0.0445 0.3726 0.114 Uiso 0.75 1 d PR H 1
C139 C 1.1382(7) -0.1174(4) 0.3153(4) 0.116(4) Uani 0.75 1 d PD H 1
H13W H 1.1217 -0.1589 0.3290 0.140 Uiso 0.75 1 d PR H 1
H13X H 1.1963 -0.1215 0.3084 0.140 Uiso 0.75 1 d PR H 1
C140 C 1.0742(5) -0.1163(5) 0.2520(4) 0.104(3) Uani 0.75 1 d PD H 1
H14A H 1.0958 -0.0767 0.2381 0.125 Uiso 0.75 1 d PR H 1
H14B H 1.0777 -0.1615 0.2199 0.125 Uiso 0.75 1 d PR H 1
C141 C 0.9819(6) -0.1079(6) 0.2531(5) 0.122(4) Uani 0.75 1 d PD H 1
H14C H 0.9759 -0.0596 0.2799 0.146 Uiso 0.75 1 d PR H 1
H14D H 0.9602 -0.1437 0.2712 0.146 Uiso 0.75 1 d PR H 1
C238 C 1.1203(16) -0.0911(14) 0.4118(10) 0.090(5) Uiso 0.25 1 d PD H 2
H2LA H 1.1369 -0.1396 0.4092 0.136 Uiso 0.25 1 d PR H 2
H2LB H 1.0713 -0.0833 0.4312 0.136 Uiso 0.25 1 d PR H 2
H2LC H 1.1670 -0.0560 0.4369 0.136 Uiso 0.25 1 d PR H 2
C239 C 1.1006(16) -0.0806(17) 0.3441(10) 0.090(5) Uiso 0.25 1 d PD H 2
H2JA H 1.1133 -0.0287 0.3509 0.108 Uiso 0.25 1 d PR H 2
H2JB H 1.1449 -0.1042 0.3236 0.108 Uiso 0.25 1 d PR H 2
C240 C 1.0222(16) -0.0984(17) 0.2915(9) 0.092(9) Uiso 0.25 1 d PD H 2
H2HA H 0.9802 -0.0648 0.3043 0.111 Uiso 0.25 1 d PR H 2
H2HB H 0.9989 -0.1470 0.2887 0.111 Uiso 0.25 1 d PR H 2
C241 C 1.0225(10) -0.1021(14) 0.2229(9) 0.077(6) Uiso 0.25 1 d PD H 2
H2BA H 1.0582 -0.1393 0.2051 0.092 Uiso 0.25 1 d PR H 2
H2BB H 1.0454 -0.0546 0.2225 0.092 Uiso 0.25 1 d PR H 2
C142 C 0.9297(5) -0.1180(4) 0.1876(4) 0.122(3) Uani 1 1 d D . .
H14E H 0.9613 -0.1424 0.1566 0.183 Uiso 0.75 1 d PR H 1
H14F H 0.9170 -0.0710 0.1820 0.183 Uiso 0.75 1 d PR H 1
H14G H 0.8770 -0.1470 0.1822 0.183 Uiso 0.75 1 d PR H 1
H14H H 0.9266 -0.1322 0.1425 0.183 Uiso 0.25 1 d PR H 2
H14I H 0.8991 -0.0754 0.1992 0.183 Uiso 0.25 1 d PR H 2
H14J H 0.9043 -0.1573 0.1992 0.183 Uiso 0.25 1 d PR H 2
C143 C 0.5982(4) -0.2866(3) 0.2132(3) 0.0479(14) Uiso 0.67 1 d P . .
C144 C 0.6714(5) -0.0581(5) 0.2146(4) 0.070(2) Uiso 0.67 1 d P . .
C145 C 0.5857(6) -0.0907(5) 0.2239(4) 0.074(2) Uiso 0.67 1 d P . .
C146 C 0.6135(9) -0.1740(8) 0.2241(6) 0.127(4) Uiso 0.67 1 d P . .
C147 C 0.5586(9) -0.1514(8) 0.2251(6) 0.054(3) Uiso 0.33 1 d P . .
C148 C 0.5921(14) -0.2264(13) 0.2063(10) 0.093(6) Uiso 0.33 1 d P . .
C149 C 0.6923(15) -0.1687(13) 0.2037(11) 0.108(7) Uiso 0.33 1 d P . .
C150 C 0.5471(12) -0.2854(10) 0.2040(8) 0.074(4) Uiso 0.33 1 d P . .
C151 C 0.5531(17) -0.1940(15) 0.2473(12) 0.089(7) Uiso 0.25 1 d P . .
C152 C 0.7041(11) -0.0898(10) 0.2092(8) 0.050(4) Uiso 0.25 1 d P . .
C153 C 0.6373(17) -0.0928(14) 0.2347(12) 0.083(7) Uiso 0.25 1 d P . .

loop_
_atom_site_aniso_label
_atom_site_aniso_U_11
_atom_site_aniso_U_22
_atom_site_aniso_U_33
_atom_site_aniso_U_23
_atom_site_aniso_U_13
_atom_site_aniso_U_12
Ir1 0.01739(5) 0.01652(5) 0.01704(5) 0.00325(4) 0.00525(4) 0.00251(4)
Ir2 0.01769(5) 0.01663(5) 0.01791(5) 0.00306(4) 0.00562(4) 0.00239(4)
Cl1 0.0240(3) 0.0185(3) 0.0212(3) 0.0035(2) 0.0106(2) 0.0024(2)
Cl2 0.0220(3) 0.0201(3) 0.0194(3) 0.0030(2) 0.0079(2) 0.0003(2)
O1 0.0241(10) 0.0449(14) 0.0358(12) 0.0213(10) 0.0017(9) 0.0087(9)
O2 0.0275(11) 0.0625(17) 0.0359(13) 0.0116(12) 0.0005(10) 0.0192(11)
O3 0.0225(10) 0.0440(14) 0.0357(12) 0.0112(10) 0.0005(9) 0.0090(9)
O4 0.0223(10) 0.0325(12) 0.0262(10) 0.0057(9) 0.0036(8) 0.0094(8)
N1 0.0201(10) 0.0189(11) 0.0185(10) 0.0054(8) 0.0066(8) 0.0036(8)
N2 0.0186(10) 0.0199(11) 0.0195(10) 0.0068(8) 0.0063(8) 0.0031(8)
N3 0.0191(10) 0.0185(11) 0.0185(10) 0.0030(8) 0.0042(8) 0.0017(8)
N4 0.0192(10) 0.0203(11) 0.0199(11) 0.0067(8) 0.0072(8) 0.0024(8)
C01 0.0236(15) 0.061(2) 0.049(2) 0.0264(18) 0.0035(14) 0.0094(15)
C02 0.0362(19) 0.070(3) 0.039(2) 0.0126(19) -0.0064(15) 0.0158(18)
C03 0.0352(18) 0.059(3) 0.044(2) 0.0232(18) -0.0025(15) 0.0122(17)
C04 0.0261(14) 0.0409(18) 0.0259(15) 0.0105(13) 0.0038(11) 0.0095(13)
C1 0.0218(12) 0.0153(12) 0.0204(12) 0.0016(9) 0.0055(10) -0.0003(9)
C2 0.0200(12) 0.0190(13) 0.0257(13) 0.0052(10) 0.0047(10) 0.0029(10)
C3 0.0249(13) 0.0181(13) 0.0229(13) 0.0052(10) 0.0050(10) 0.0025(10)
C4 0.0288(14) 0.0191(13) 0.0252(14) 0.0063(11) 0.0080(11) 0.0016(11)
C5 0.0309(15) 0.0255(15) 0.0354(16) 0.0130(12) 0.0087(12) 0.0046(12)
C6 0.0402(18) 0.0289(17) 0.0381(18) 0.0159(14) 0.0100(14) 0.0074(13)
C7 0.0445(18) 0.0273(16) 0.0378(18) 0.0163(13) 0.0128(14) 0.0007(14)
C8 0.0319(15) 0.0286(16) 0.0358(17) 0.0119(13) 0.0100(13) -0.0024(12)
C9 0.0295(14) 0.0215(14) 0.0254(14) 0.0058(11) 0.0066(11) -0.0011(11)
C10 0.0235(13) 0.0264(15) 0.0275(14) 0.0090(11) 0.0068(11) -0.0015(11)
C11 0.0232(13) 0.0180(13) 0.0216(13) 0.0030(10) 0.0047(10) -0.0006(10)
C12 0.0177(12) 0.0205(13) 0.0221(13) 0.0038(10) 0.0035(10) 0.0011(10)
C13 0.0212(12) 0.0169(12) 0.0193(12) 0.0024(9) 0.0039(10) 0.0008(9)
C14 0.0197(12) 0.0168(12) 0.0194(12) 0.0015(9) 0.0041(9) 0.0019(9)
C15 0.0211(12) 0.0218(14) 0.0235(13) 0.0046(10) 0.0041(10) 0.0012(10)
C16 0.0238(13) 0.0255(15) 0.0231(13) 0.0065(11) 0.0005(10) 0.0056(11)
C17 0.0257(13) 0.0240(14) 0.0228(13) 0.0089(11) 0.0058(10) 0.0033(11)
C18 0.0236(13) 0.0233(14) 0.0218(13) 0.0064(10) 0.0073(10) 0.0023(10)
C19 0.0256(14) 0.0330(17) 0.0339(16) 0.0146(13) 0.0111(12) 0.0037(12)
C20 0.0317(15) 0.0255(15) 0.0349(16) 0.0098(12) 0.0140(13) 0.0060(12)
C21 0.0368(17) 0.0367(19) 0.0450(19) 0.0127(15) 0.0198(15) 0.0130(14)
C22 0.048(2) 0.0258(17) 0.046(2) 0.0061(14) 0.0212(16) 0.0094(14)
C23 0.065(3) 0.037(2) 0.061(3) 0.0088(18) 0.038(2) 0.0144(18)
C24 0.090(4) 0.049(3) 0.065(3) -0.003(2) 0.038(3) 0.019(2)
C25 0.0292(15) 0.0309(17) 0.0362(17) 0.0108(13) 0.0033(13) -0.0049(12)
C26 0.0408(19) 0.0346(19) 0.0400(19) 0.0057(15) 0.0040(15) -0.0035(15)
C27 0.051(2) 0.042(2) 0.040(2) 0.0076(16) -0.0005(17) -0.0065(17)
C28 0.065(3) 0.055(3) 0.048(2) -0.002(2) 0.008(2) -0.005(2)
C29 0.111(5) 0.049(3) 0.067(3) -0.004(2) -0.011(3) 0.021(3)
C31 0.0203(12) 0.0193(13) 0.0202(12) 0.0051(10) 0.0073(10) 0.0022(10)
C32 0.0223(12) 0.0206(13) 0.0222(13) 0.0053(10) 0.0026(10) 0.0026(10)
C33 0.0284(14) 0.0192(13) 0.0232(13) 0.0040(10) 0.0047(11) 0.0007(11)
C34 0.0364(16) 0.0224(14) 0.0193(13) 0.0005(11) 0.0051(11) -0.0039(12)
C35 0.0372(17) 0.0287(16) 0.0267(15) 0.0059(12) 0.0029(12) -0.0027(13)
C36 0.050(2) 0.0384(19) 0.0244(15) 0.0084(14) -0.0044(14) -0.0109(16)
C37 0.065(2) 0.0373(19) 0.0185(14) 0.0009(13) 0.0041(15) -0.0123(17)
C38 0.063(2) 0.0301(18) 0.0233(15) -0.0003(13) 0.0118(15) -0.0033(16)
C39 0.0454(18) 0.0230(15) 0.0231(14) 0.0022(11) 0.0078(13) -0.0038(13)
C40 0.0411(17) 0.0240(15) 0.0245(14) 0.0002(11) 0.0127(13) 0.0036(13)
C41 0.0311(14) 0.0220(14) 0.0214(13) 0.0015(10) 0.0109(11) 0.0020(11)
C42 0.0245(13) 0.0220(14) 0.0247(14) 0.0030(11) 0.0088(11) 0.0062(11)
C43 0.0221(12) 0.0215(13) 0.0193(12) 0.0036(10) 0.0053(10) 0.0010(10)
C44 0.0205(12) 0.0224(13) 0.0223(13) 0.0054(10) 0.0074(10) 0.0013(10)
C45 0.0237(13) 0.0326(16) 0.0266(14) 0.0055(12) 0.0071(11) 0.0078(12)
C46 0.0219(13) 0.0331(17) 0.0320(16) 0.0105(13) 0.0020(11) 0.0055(12)
C47 0.0277(14) 0.0283(15) 0.0220(13) 0.0067(11) 0.0006(11) 0.0021(11)
C48 0.0250(13) 0.0245(14) 0.0191(12) 0.0044(10) 0.0039(10) 0.0012(11)
C49 0.0460(19) 0.0269(16) 0.0295(16) 0.0008(12) 0.0142(14) 0.0066(14)
C50 0.047(2) 0.0283(17) 0.0354(17) 0.0060(13) 0.0110(15) 0.0048(14)
C51 0.051(2) 0.0321(18) 0.0385(19) 0.0111(15) 0.0047(16) 0.0036(15)
C52 0.056(2) 0.043(2) 0.048(2) 0.0171(18) 0.0044(18) 0.0001(18)
C53 0.066(3) 0.052(3) 0.068(3) 0.033(2) -0.004(2) -0.009(2)
C54 0.099(4) 0.036(2) 0.095(4) 0.026(3) -0.011(3) 0.003(2)
C55 0.0434(18) 0.0323(17) 0.0275(15) 0.0010(13) 0.0161(14) 0.0050(14)
C56 0.0369(17) 0.0395(19) 0.0330(17) 0.0084(14) 0.0089(14) 0.0027(14)
C57 0.0405(19) 0.039(2) 0.048(2) 0.0083(16) 0.0160(16) 0.0035(15)
C58 0.042(2) 0.050(2) 0.059(2) 0.0213(19) 0.0178(18) 0.0045(17)
C59 0.046(2) 0.061(3) 0.126(5) 0.037(3) 0.033(3) 0.006(2)
C60 0.068(4) 0.068(4) 0.184(7) 0.057(4) 0.057(4) 0.005(3)
C61 0.0233(12) 0.0169(12) 0.0201(12) 0.0037(10) 0.0076(10) 0.0036(10)
C62 0.0239(13) 0.0203(13) 0.0211(13) 0.0051(10) 0.0034(10) 0.0044(10)
C63 0.0216(12) 0.0196(13) 0.0264(14) 0.0041(10) 0.0079(10) 0.0013(10)
C64 0.0220(13) 0.0256(15) 0.0301(15) 0.0050(11) 0.0086(11) 0.0008(11)
C65 0.0241(14) 0.0330(17) 0.0387(17) 0.0057(13) 0.0118(12) 0.0018(12)
C66 0.0233(15) 0.040(2) 0.052(2) 0.0055(16) 0.0109(14) -0.0024(13)
C67 0.0339(18) 0.039(2) 0.067(3) 0.0119(18) 0.0190(17) -0.0089(15)
C68 0.0362(18) 0.0369(19) 0.058(2) 0.0188(17) 0.0168(16) -0.0029(15)
C69 0.0296(15) 0.0269(16) 0.0399(17) 0.0102(13) 0.0114(13) 0.0001(12)
C70 0.0283(14) 0.0251(15) 0.0376(17) 0.0147(13) 0.0091(12) 0.0015(12)
C71 0.0264(13) 0.0202(13) 0.0267(14) 0.0071(11) 0.0074(11) 0.0005(11)
C72 0.0246(13) 0.0220(14) 0.0254(14) 0.0071(11) 0.0039(11) 0.0040(11)
C73 0.0193(12) 0.0207(13) 0.0206(12) 0.0021(10) 0.0032(10) 0.0017(10)
C74 0.0184(12) 0.0179(12) 0.0219(12) 0.0029(10) 0.0046(10) 0.0020(9)
C75 0.0249(13) 0.0236(14) 0.0249(14) 0.0074(11) 0.0036(11) 0.0034(11)
C76 0.0213(13) 0.0241(14) 0.0262(14) 0.0003(11) 0.0025(11) 0.0062(11)
C77 0.0188(12) 0.0243(14) 0.0316(15) 0.0021(11) 0.0081(11) 0.0016(10)
C78 0.0204(12) 0.0221(14) 0.0269(14) 0.0043(11) 0.0094(10) 0.0016(10)
C79 0.0339(16) 0.0246(16) 0.049(2) 0.0157(14) 0.0103(14) 0.0027(13)
C80 0.0385(18) 0.0276(17) 0.048(2) 0.0094(14) 0.0060(15) 0.0049(14)
C81 0.0408(19) 0.0302(18) 0.053(2) 0.0115(16) 0.0121(16) 0.0063(14)
C82 0.046(2) 0.037(2) 0.058(2) 0.0047(18) 0.0069(18) 0.0096(17)
C83 0.055(2) 0.045(2) 0.060(3) 0.0110(19) 0.022(2) 0.0156(19)
C84 0.132(6) 0.043(3) 0.123(5) 0.017(3) 0.073(5) 0.015(3)
C85 0.0386(17) 0.0355(18) 0.0384(18) 0.0210(14) 0.0111(14) 0.0029(14)
C86 0.0384(18) 0.041(2) 0.0345(17) 0.0126(14) 0.0111(14) 0.0036(15)
C87 0.049(2) 0.053(2) 0.040(2) 0.0152(17) 0.0123(17) 0.0068(18)
C88 0.047(2) 0.062(3) 0.045(2) 0.0060(19) 0.0124(18) 0.0052(19)
C89 0.081(4) 0.081(4) 0.050(3) 0.003(3) 0.012(3) -0.001(3)
C91 0.0192(12) 0.0218(13) 0.0202(12) 0.0067(10) 0.0073(10) 0.0019(10)
C92 0.0212(13) 0.0233(14) 0.0237(13) 0.0044(11) 0.0047(10) 0.0048(10)
C93 0.0188(12) 0.0193(13) 0.0260(13) 0.0039(10) 0.0059(10) 0.0035(10)
C94 0.0181(12) 0.0214(14) 0.0287(14) 0.0048(11) 0.0083(10) 0.0058(10)
C95 0.0248(14) 0.0338(17) 0.0309(15) 0.0058(13) 0.0072(12) 0.0081(12)
C96 0.0225(14) 0.0398(19) 0.0410(18) 0.0085(14) 0.0095(13) 0.0090(13)
C97 0.0272(15) 0.0308(17) 0.0428(18) 0.0082(13) 0.0194(13) 0.0091(12)
C98 0.0264(14) 0.0290(15) 0.0269(14) 0.0042(12) 0.0124(11) 0.0029(11)
C99 0.0208(12) 0.0194(13) 0.0289(14) 0.0047(11) 0.0111(11) 0.0025(10)
C100 0.0183(12) 0.0243(14) 0.0215(13) 0.0007(10) 0.0064(10) 0.0025(10)
C101 0.0215(12) 0.0211(13) 0.0226(13) 0.0035(10) 0.0073(10) 0.0024(10)
C102 0.0194(12) 0.0227(14) 0.0224(13) 0.0040(10) 0.0060(10) 0.0026(10)
C103 0.0198(12) 0.0168(12) 0.0232(13) 0.0041(10) 0.0073(10) 0.0023(9)
C104 0.0200(12) 0.0197(13) 0.0206(12) 0.0055(10) 0.0074(10) 0.0008(10)
C105 0.0208(12) 0.0219(13) 0.0214(12) 0.0048(10) 0.0068(10) 0.0033(10)
C106 0.0180(12) 0.0237(14) 0.0261(14) 0.0080(11) 0.0053(10) 0.0028(10)
C107 0.0218(13) 0.0221(14) 0.0256(14) 0.0012(11) 0.0111(10) 0.0036(10)
C108 0.0217(12) 0.0207(13) 0.0257(14) 0.0035(10) 0.0106(10) 0.0021(10)
C109 0.0258(13) 0.0260(15) 0.0222(13) 0.0022(11) 0.0067(11) 0.0028(11)
C110 0.0319(15) 0.0297(16) 0.0316(16) 0.0078(13) 0.0061(12) -0.0006(12)
C111 0.0379(17) 0.0298(17) 0.0359(17) 0.0095(13) 0.0179(14) 0.0078(13)
C112 0.0326(16) 0.0369(18) 0.0365(17) 0.0122(14) 0.0078(13) 0.0005(13)
C113 0.073(3) 0.042(2) 0.046(2) 0.0185(18) 0.008(2) -0.008(2)
C114 0.114(5) 0.045(3) 0.070(3) 0.026(2) 0.007(3) -0.014(3)
C115 0.0233(13) 0.0259(15) 0.0240(14) -0.0004(11) 0.0087(11) -0.0001(11)
C116 0.0328(16) 0.0299(16) 0.0316(16) -0.0051(13) 0.0136(13) -0.0045(13)
C117 0.0323(16) 0.0294(16) 0.0304(16) -0.0027(12) 0.0137(13) -0.0029(12)
C118 0.0319(16) 0.0331(17) 0.0280(15) -0.0034(12) 0.0122(12) -0.0010(13)
C119 0.061(2) 0.041(2) 0.039(2) -0.0112(16) 0.0227(18) -0.0181(18)
C120 0.066(3) 0.043(2) 0.043(2) -0.0166(17) 0.0161(19) -0.011(2)
Cl3 0.0596(8) 0.223(2) 0.0640(9) 0.0242(11) 0.0063(7) 0.0515(11)
C121 0.045(2) 0.087(4) 0.040(2) 0.011(2) 0.0132(18) 0.014(2)
C122 0.126(5) 0.070(4) 0.056(3) 0.019(3) 0.043(3) 0.039(4)
C123 0.065(3) 0.066(3) 0.052(3) 0.001(2) 0.025(2) -0.012(2)
C124 0.063(3) 0.070(3) 0.041(2) 0.002(2) 0.016(2) 0.009(2)
C125 0.066(3) 0.082(4) 0.038(2) 0.009(2) 0.016(2) 0.010(3)
C126 0.063(3) 0.069(3) 0.039(2) 0.009(2) 0.0196(19) 0.005(2)
Cl4A 0.0825(13) 0.0838(14) 0.1211(18) 0.0585(14) 0.0194(12) 0.0278(11)
C128 0.053(4) 0.070(6) 0.056(4) 0.014(4) -0.001(3) -0.009(3)
C129 0.084(5) 0.038(3) 0.052(4) 0.007(3) 0.028(4) 0.001(3)
C130 0.071(5) 0.061(5) 0.052(4) 0.032(4) 0.030(3) 0.021(4)
C131 0.053(3) 0.074(5) 0.048(3) 0.031(3) 0.008(3) 0.002(3)
C132 0.055(4) 0.049(4) 0.040(3) 0.012(3) 0.009(3) -0.010(3)
Cl4B 0.091(4) 0.067(3) 0.094(4) 0.046(3) 0.050(3) 0.033(3)
C133 0.074(4) 0.235(11) 0.080(4) 0.053(6) 0.037(4) 0.075(6)
C134 0.068(4) 0.150(7) 0.119(6) 0.051(6) 0.038(4) 0.005(4)
C135 0.051(3) 0.050(4) 0.046(3) 0.006(3) 0.015(3) 0.013(3)
C136 0.092(6) 0.045(4) 0.074(5) 0.011(4) 0.004(4) 0.019(4)
C137 0.133(6) 0.069(4) 0.095(5) 0.033(3) -0.008(4) -0.038(4)
C139 0.177(10) 0.064(5) 0.100(7) -0.006(5) 0.061(7) -0.061(6)
C140 0.121(8) 0.087(6) 0.097(7) 0.032(5) 0.005(6) -0.040(6)
C141 0.091(7) 0.111(8) 0.170(12) 0.032(8) 0.055(8) -0.010(6)
C142 0.098(5) 0.112(6) 0.146(7) 0.056(5) -0.020(5) -0.018(4)

loop_
_atom_type_symbol
_atom_type_description
_atom_type_scat_dispersion_real
_atom_type_scat_dispersion_imag
_atom_type_scat_source
C C 0.0033 0.0016 'International Tables Vol C Tables 4.2.6.8 and 6.1.1.4'
H H 0.0000 0.0000 'International Tables Vol C Tables 4.2.6.8 and 6.1.1.4'
Cl Cl 0.1484 0.1585 'International Tables Vol C Tables 4.2.6.8 and 6.1.1.4'
Ir Ir -1.4442 7.9887 'International Tables Vol C Tables 4.2.6.8 and 6.1.1.4'
N N 0.0061 0.0033 'International Tables Vol C Tables 4.2.6.8 and 6.1.1.4'
O O 0.0106 0.0060 'International Tables Vol C Tables 4.2.6.8 and 6.1.1.4'

loop_
_exptl_crystal_face_index_h
_exptl_crystal_face_index_k
_exptl_crystal_face_index_l
_exptl_crystal_face_perp_dist
0.00 -1.00 1.00 0.0350
0.00 1.00 -1.00 0.0350
0.00 0.00 1.00 0.0600
3.00 0.00 -1.00 0.2200
-3.00 0.00 1.00 0.2200
0.00 0.00 -1.00 0.0800

loop_
_geom_angle_atom_site_label_1
_geom_angle_atom_site_label_2
_geom_angle_atom_site_label_3
_geom_angle
C1 Ir1 C31 98.48(10)
C1 Ir1 N1 80.51(10)
C31 Ir1 N1 93.60(10)
C1 Ir1 N2 97.95(10)
C31 Ir1 N2 81.08(10)
N1 Ir1 N2 174.22(9)
C1 Ir1 Cl1 88.29(8)
C31 Ir1 Cl1 170.39(8)
N1 Ir1 Cl1 94.24(6)
N2 Ir1 Cl1 91.28(6)
C1 Ir1 Cl2 168.11(8)
C31 Ir1 Cl2 90.93(8)
N1 Ir1 Cl2 91.71(6)
N2 Ir1 Cl2 90.65(6)
Cl1 Ir1 Cl2 83.30(2)
C91 Ir2 C61 95.23(11)
C91 Ir2 N3 94.72(10)
C61 Ir2 N3 80.54(10)
C91 Ir2 N4 80.47(10)
C61 Ir2 N4 96.48(10)
N3 Ir2 N4 174.13(9)
C91 Ir2 Cl1 90.24(8)
C61 Ir2 Cl1 171.13(8)
N3 Ir2 Cl1 92.08(6)
N4 Ir2 Cl1 91.30(6)
C91 Ir2 Cl2 170.83(8)
C61 Ir2 Cl2 91.77(8)
N3 Ir2 Cl2 92.26(6)
N4 Ir2 Cl2 92.88(6)
Cl1 Ir2 Cl2 83.56(2)
Ir2 Cl1 Ir1 96.84(2)
Ir1 Cl2 Ir2 95.64(2)
C16 O1 C01 117.8(2)
C46 O2 C02 116.7(3)
C76 O3 C03 118.0(3)
C106 O4 C04 117.6(2)
C18 N1 C14 118.8(2)
C18 N1 Ir1 125.24(18)
C14 N1 Ir1 115.80(17)
C48 N2 C44 118.7(2)
C48 N2 Ir1 126.26(19)
C44 N2 Ir1 114.91(17)
C78 N3 C74 118.4(2)
C78 N3 Ir2 125.65(19)
C74 N3 Ir2 115.88(17)
C108 N4 C104 118.6(2)
C108 N4 Ir2 125.24(19)
C104 N4 Ir2 116.17(17)
C2 C1 C13 117.1(2)
C2 C1 Ir1 128.6(2)
C13 C1 Ir1 113.98(19)
C3 C2 C1 120.3(2)
C2 C3 C11 121.6(3)
C2 C3 C4 130.6(3)
C11 C3 C4 107.8(2)
C5 C4 C9 121.1(3)
C5 C4 C3 130.3(3)
C9 C4 C3 108.6(2)
C6 C5 C4 118.9(3)
C5 C6 C7 120.2(3)
C8 C7 C6 121.0(3)
C7 C8 C9 119.4(3)
C8 C9 C4 119.4(3)
C8 C9 C10 129.6(3)
C4 C9 C10 111.0(2)
C11 C10 C9 101.1(2)
C11 C10 C19 112.5(2)
C9 C10 C19 112.4(2)
C11 C10 C25 110.6(2)
C9 C10 C25 112.0(2)
C19 C10 C25 108.2(2)
C12 C11 C3 119.7(2)
C12 C11 C10 128.8(3)
C3 C11 C10 111.5(2)
C11 C12 C13 119.2(2)
C12 C13 C1 122.2(2)
C12 C13 C14 122.4(2)
C1 C13 C14 115.3(2)
N1 C14 C15 120.9(2)
N1 C14 C13 113.4(2)
C15 C14 C13 125.5(2)
C16 C15 C14 119.4(3)
O1 C16 C15 124.5(3)
O1 C16 C17 116.5(3)
C15 C16 C17 119.1(3)
C18 C17 C16 118.9(3)
N1 C18 C17 122.8(3)
C20 C19 C10 116.4(2)
C19 C20 C21 112.4(3)
C22 C21 C20 114.9(3)
C21 C22 C23 113.7(3)
C24 C23 C22 114.1(4)
C26 C25 C10 117.3(3)
C25 C26 C27 112.4(3)
C26 C27 C28 114.1(4)
C29 C28 C27 113.9(4)
C30A C29 C30B 96.6(9)
C30A C29 C28 114.8(7)
C30B C29 C28 125.2(8)
C32 C31 C43 117.6(2)
C32 C31 Ir1 128.7(2)
C43 C31 Ir1 113.37(19)
C33 C32 C31 120.3(3)
C32 C33 C41 121.3(3)
C32 C33 C34 130.4(3)
C41 C33 C34 108.2(3)
C35 C34 C39 121.6(3)
C35 C34 C33 130.1(3)
C39 C34 C33 108.3(3)
C34 C35 C36 118.1(3)
C37 C36 C35 120.8(3)
C36 C37 C38 120.8(3)
C37 C38 C39 119.6(3)
C38 C39 C34 119.1(3)
C38 C39 C40 129.5(3)
C34 C39 C40 111.4(3)
C39 C40 C41 100.9(2)
C39 C40 C49 112.1(3)
C41 C40 C49 111.3(3)
C39 C40 C55 113.6(3)
C41 C40 C55 111.5(3)
C49 C40 C55 107.5(3)
C42 C41 C33 119.9(3)
C42 C41 C40 128.9(3)
C33 C41 C40 111.2(3)
C41 C42 C43 119.1(3)
C42 C43 C31 121.8(2)
C42 C43 C44 122.7(2)
C31 C43 C44 115.5(2)
N2 C44 C45 120.2(3)
N2 C44 C43 113.8(2)
C45 C44 C43 126.0(3)
C44 C45 C46 120.3(3)
O2 C46 C47 124.9(3)
O2 C46 C45 116.3(3)
C47 C46 C45 118.8(3)
C48 C47 C46 118.4(3)
N2 C48 C47 123.4(3)
C50 C49 C40 116.5(3)
C49 C50 C51 112.0(3)
C52 C51 C50 113.4(3)
C51 C52 C53 114.0(4)
C54 C53 C52 113.6(4)
C56 C55 C40 116.6(3)
C55 C56 C57 111.8(3)
C58 C57 C56 115.4(3)
C57 C58 C59 112.9(4)
C60 C59 C58 114.0(4)
C62 C61 C73 117.5(2)
C62 C61 Ir2 128.3(2)
C73 C61 Ir2 114.15(19)
C63 C62 C61 120.1(3)
C62 C63 C71 121.7(3)
C62 C63 C64 130.5(3)
C71 C63 C64 107.8(2)
C65 C64 C69 120.4(3)
C65 C64 C63 130.9(3)
C69 C64 C63 108.7(3)
C64 C65 C66 118.7(3)
C67 C66 C65 120.7(3)
C66 C67 C68 120.7(3)
C67 C68 C69 119.0(3)
C68 C69 C64 120.4(3)
C68 C69 C70 128.6(3)
C64 C69 C70 111.0(3)
C71 C70 C69 100.7(2)
C71 C70 C85 111.7(3)
C69 C70 C85 112.4(3)
C71 C70 C79 111.4(3)
C69 C70 C79 111.2(3)
C85 C70 C79 109.2(3)
C72 C71 C63 119.3(3)
C72 C71 C70 128.9(3)
C63 C71 C70 111.7(2)
C71 C72 C73 119.4(3)
C72 C73 C61 122.0(2)
C72 C73 C74 122.6(2)
C61 C73 C74 115.3(2)
N3 C74 C75 121.0(2)
N3 C74 C73 113.5(2)
C75 C74 C73 125.4(3)
C76 C75 C74 119.7(3)
O3 C76 C75 125.2(3)
O3 C76 C77 116.2(3)
C75 C76 C77 118.6(3)
C78 C77 C76 118.8(3)
N3 C78 C77 123.1(3)
C80 C79 C70 116.1(3)
C79 C80 C81 113.7(3)
C82 C81 C80 114.3(3)
C81 C82 C83 115.4(3)
C84 C83 C82 113.3(4)
C86 C85 C70 116.1(3)
C87 C86 C85 112.0(3)
C86 C87 C88 115.1(3)
C89 C88 C87 114.2(4)
C90B C89 C90A 97.2(8)
C90B C89 C88 124.5(8)
C90A C89 C88 116.1(6)
C92 C91 C103 117.8(2)
C92 C91 Ir2 126.6(2)
C103 C91 Ir2 115.15(19)
C93 C92 C91 120.3(3)
C92 C93 C101 122.2(2)
C92 C93 C94 129.6(3)
C101 C93 C94 108.2(2)
C95 C94 C99 121.5(3)
C95 C94 C93 129.1(3)
C99 C94 C93 109.3(2)
C94 C95 C96 118.5(3)
C97 C96 C95 120.5(3)
C96 C97 C98 120.7(3)
C99 C98 C97 119.2(3)
C98 C99 C94 119.6(3)
C98 C99 C100 129.6(3)
C94 C99 C100 110.6(2)
C99 C100 C101 101.1(2)
C99 C100 C109 110.4(2)
C101 C100 C109 111.9(2)
C99 C100 C115 112.5(2)
C101 C100 C115 108.9(2)
C109 C100 C115 111.6(2)
C102 C101 C93 119.0(2)
C102 C101 C100 130.3(2)
C93 C101 C100 110.7(2)
C101 C102 C103 119.3(2)
C102 C103 C91 121.4(2)
C102 C103 C104 123.9(2)
C91 C103 C104 114.7(2)
N4 C104 C105 121.0(2)
N4 C104 C103 113.5(2)
C105 C104 C103 125.5(2)
C104 C105 C106 119.5(3)
O4 C106 C107 115.6(2)
O4 C106 C105 125.7(3)
C107 C106 C105 118.7(3)
C108 C107 C106 119.0(3)
N4 C108 C107 123.3(3)
C110 C109 C100 114.2(2)
C111 C110 C109 114.0(3)
C110 C111 C112 112.5(3)
C113 C112 C111 114.7(3)
C112 C113 C114 112.4(4)
C116 C115 C100 116.4(2)
C117 C116 C115 114.1(2)
C116 C117 C118 113.1(3)
C119 C118 C117 114.1(3)
C118 C119 C120 113.0(3)
C126 C121 C122 120.9(5)
C126 C121 Cl3 120.6(4)
C122 C121 Cl3 118.4(4)
C123 C122 C121 114.6(5)
C124 C123 C122 120.3(5)
C125 C124 C123 121.9(5)
C124 C125 C126 120.1(5)
C121 C126 C125 122.2(5)
C128 C127 C132 122.3(6)
C128 C127 Cl4A 118.9(6)
C132 C127 Cl4A 118.8(6)
C127 C128 C129 117.8(6)
C130 C129 C128 119.5(7)
C129 C130 C131 122.0(8)
C132 C131 C130 119.4(6)
C131 C132 C127 119.0(6)
C232 C227 C228 120.0
C232 C227 Cl4B 123.0(13)
C228 C227 Cl4B 117.0(13)
C229 C228 C227 120.0
C228 C229 C230 120.0
C231 C230 C229 120.0
C230 C231 C232 120.0
C227 C232 C231 120.0
C135 C134 C133 109.1(7)
C135 C134 C235 38.1(6)
C133 C134 C235 140.0(9)
C134 C135 C136 110.4(6)
C135 C136 C137 112.4(6)
C236 C235 C134 113.4(11)
C137 C236 C235 113.8(11)
C236 C137 C136 39.6(6)
C138 C139 C140 107.2(8)
C141 C140 C139 119.0(8)
C140 C141 C142 111.3(8)
C240 C239 C238 133(2)
C239 C240 C241 124(2)
C142 C241 C240 106.2(14)
C141 C142 C241 40.6(8)

loop_
_geom_bond_atom_site_label_1
_geom_bond_atom_site_label_2
_geom_bond_distance
Ir1 C1 1.988(3)
Ir1 C31 1.996(3)
Ir1 N1 2.046(2)
Ir1 N2 2.049(2)
Ir1 Cl1 2.4972(6)
Ir1 Cl2 2.5070(7)
Ir2 C91 1.991(3)
Ir2 C61 1.995(3)
Ir2 N3 2.046(2)
Ir2 N4 2.048(2)
Ir2 Cl1 2.4770(7)
Ir2 Cl2 2.5143(6)
O1 C16 1.355(3)
O1 C01 1.431(4)
O2 C46 1.361(4)
O2 C02 1.438(4)
O3 C76 1.344(3)
O3 C03 1.424(4)
O4 C106 1.348(3)
O4 C04 1.437(4)
N1 C18 1.356(3)
N1 C14 1.360(3)
N2 C48 1.343(3)
N2 C44 1.369(3)
N3 C78 1.353(3)
N3 C74 1.360(3)
N4 C108 1.345(3)
N4 C104 1.368(3)
C1 C2 1.408(4)
C1 C13 1.421(4)
C2 C3 1.388(4)
C3 C11 1.406(4)
C3 C4 1.470(4)
C4 C5 1.389(4)
C4 C9 1.406(4)
C5 C6 1.387(4)
C6 C7 1.395(5)
C7 C8 1.386(5)
C8 C9 1.389(4)
C9 C10 1.522(4)
C10 C11 1.521(4)
C10 C19 1.542(4)
C10 C25 1.548(4)
C11 C12 1.374(4)
C12 C13 1.408(4)
C13 C14 1.457(4)
C14 C15 1.396(4)
C15 C16 1.387(4)
C16 C17 1.397(4)
C17 C18 1.366(4)
C19 C20 1.515(4)
C20 C21 1.526(4)
C21 C22 1.505(5)
C22 C23 1.524(5)
C23 C24 1.511(6)
C25 C26 1.488(5)
C26 C27 1.518(5)
C27 C28 1.536(6)
C28 C29 1.511(7)
C29 C30A 1.434(12)
C29 C30B 1.480(16)
C31 C32 1.392(4)
C31 C43 1.427(4)
C32 C33 1.387(4)
C33 C41 1.404(4)
C33 C34 1.469(4)
C34 C35 1.388(4)
C34 C39 1.409(4)
C35 C36 1.395(4)
C36 C37 1.387(5)
C37 C38 1.388(5)
C38 C39 1.389(4)
C39 C40 1.515(5)
C40 C41 1.532(4)
C40 C49 1.542(4)
C40 C55 1.544(5)
C41 C42 1.372(4)
C42 C43 1.401(4)
C43 C44 1.463(4)
C44 C45 1.387(4)
C45 C46 1.393(4)
C46 C47 1.386(4)
C47 C48 1.378(4)
C49 C50 1.521(5)
C50 C51 1.528(5)
C51 C52 1.512(5)
C52 C53 1.530(6)
C53 C54 1.514(7)
C55 C56 1.514(5)
C56 C57 1.528(5)
C57 C58 1.510(5)
C58 C59 1.519(6)
C59 C60 1.516(7)
C61 C62 1.401(4)
C61 C73 1.422(4)
C62 C63 1.392(4)
C63 C71 1.402(4)
C63 C64 1.469(4)
C64 C65 1.388(4)
C64 C69 1.397(4)
C65 C66 1.394(4)
C66 C67 1.383(6)
C67 C68 1.384(5)
C68 C69 1.389(4)
C69 C70 1.529(4)
C70 C71 1.518(4)
C70 C85 1.540(5)
C70 C79 1.546(4)
C71 C72 1.381(4)
C72 C73 1.401(4)
C73 C74 1.461(4)
C74 C75 1.397(4)
C75 C76 1.389(4)
C76 C77 1.397(4)
C77 C78 1.374(4)
C79 C80 1.521(5)
C80 C81 1.523(5)
C81 C82 1.514(5)
C82 C83 1.539(5)
C83 C84 1.492(7)
C85 C86 1.515(5)
C86 C87 1.515(5)
C87 C88 1.516(6)
C88 C89 1.509(6)
C89 C90B 1.361(14)
C89 C90A 1.410(9)
C91 C92 1.393(4)
C91 C103 1.425(4)
C92 C93 1.383(4)
C93 C101 1.403(4)
C93 C94 1.463(4)
C94 C95 1.386(4)
C94 C99 1.391(4)
C95 C96 1.390(4)
C96 C97 1.388(5)
C97 C98 1.391(4)
C98 C99 1.390(4)
C99 C100 1.530(4)
C100 C101 1.531(4)
C100 C109 1.543(4)
C100 C115 1.549(4)
C101 C102 1.387(4)
C102 C103 1.412(4)
C103 C104 1.468(4)
C104 C105 1.391(4)
C105 C106 1.396(4)
C106 C107 1.394(4)
C107 C108 1.369(4)
C109 C110 1.524(4)
C110 C111 1.518(4)
C111 C112 1.523(5)
C112 C113 1.505(5)
C113 C114 1.518(6)
C115 C116 1.532(4)
C116 C117 1.513(4)
C117 C118 1.524(4)
C118 C119 1.518(5)
C119 C120 1.520(5)
Cl3 C121 1.723(4)
C121 C126 1.321(7)
C121 C122 1.438(8)
C122 C123 1.425(8)
C123 C124 1.354(7)
C124 C125 1.327(7)
C125 C126 1.342(6)
Cl4A C127 1.754(6)
C127 C128 1.359(11)
C127 C132 1.369(8)
C128 C129 1.411(13)
C129 C130 1.334(12)
C130 C131 1.374(11)
C131 C132 1.365(9)
Cl4B C227 1.703(13)
C227 C232 1.3895
C227 C228 1.3905
C228 C229 1.3890
C229 C230 1.3905
C230 C231 1.3898
C231 C232 1.3910
C133 C134 1.478(9)
C134 C135 1.466(7)
C134 C235 1.546(12)
C135 C136 1.482(8)
C136 C137 1.583(9)
C235 C236 1.490(12)
C236 C137 1.458(11)
C138 C139 1.538(9)
C139 C140 1.615(10)
C140 C141 1.518(10)
C141 C142 1.529(10)
C238 C239 1.585(15)
C239 C240 1.531(14)
C240 C241 1.548(14)
C241 C142 1.547(14)
